data_7200141
loop_
_publ_author_name
'Kendrick, John'
'Gourlay, Matthew D.'
'Neumann, Marcus A.'
'Leusen, Frank J. J.'

_publ_section_title
;
 Predicting spontaneous racemate resolution using recent developments in
 crystal structure prediction
;
_journal_issue 11
_journal_name_full CrystEngComm
_journal_page_first 2391
_journal_page_last 2399
_journal_paper_doi 10.1039/b909038j
_journal_volume 11
_journal_year 2009
_space_group_IT_number 33
_symmetry_cell_setting orthorhombic
_symmetry_Int_Tables_number 33
_symmetry_space_group_name_Hall 'P 2c -2n'
_symmetry_space_group_name_H-M 'P n a 21'
_cell_angle_alpha 90.000000
_cell_angle_beta 90.000000
_cell_angle_gamma 90.000000
_cell_length_a 9.591596
_cell_length_b 7.006886
_cell_length_c 8.060406
_cell_volume 541.717
_cod_data_source_file 5HMO_racemic.cif
_cod_data_source_block 5HMO_R_24
_cod_original_sg_symbol_H-M 'P n a 2_1'
_cod_struct_determination_method theoretical
_cod_database_code 7200141

loop_
_symmetry_equiv_pos_site_id
_symmetry_equiv_pos_as_xyz
1 x,y,z
2 -x,-y,z+1/2
3 x+1/2,-y+1/2,z
4 -x+1/2,y+1/2,z+1/2

loop_
_atom_site_label
_atom_site_type_symbol
_atom_site_fract_x
_atom_site_fract_y
_atom_site_fract_z
C46 C 0.225059 1.844737 1.887150
C47 C 0.226373 2.053235 1.948795
O48 O 0.331666 2.057087 2.080293
C49 C 0.400579 1.886566 2.083482
N50 N 0.344345 1.764703 1.974072
O51 O 0.500635 1.861990 2.179123
C52 C 0.087928 2.121794 2.020557
O53 O -0.022954 2.088727 1.905770
H54 H 0.128836 1.769727 1.920992
H55 H 0.237511 1.835984 1.752607
H56 H 0.263193 2.150171 1.851306
H57 H 0.385636 1.631815 1.949686
H58 H 0.064189 2.040847 2.133500
H59 H 0.093549 2.273745 2.053996
H60 H -0.017941 2.187525 1.816650
